data_7059394
loop_
_publ_author_name
'Avcu Altiparmak, Elif'
'Erdemir, G\"ok\,ce'
'\"Ozdemir, Nam\?ik'
'Kuruca, Serap Erdem'
'Bal-Demirci, T\"ulay'

_publ_section_title
;
 Cu(ii) salen and 1,2,4-triazole complexes from thiosemicarbazone:
 synthesis, physicochemical and structural properties and cytotoxic
 activities
;
_journal_issue 14
_journal_name_full 'New Journal of Chemistry'
_journal_page_first 5333
_journal_page_last 5342
_journal_paper_doi 10.1039/C9NJ04455H
_journal_volume 44
_journal_year 2020
_chemical_formula_moiety 'C11 H15 Cu N5 O S, H2 O'
_chemical_formula_sum 'C11 H17 Cu N5 O2 S'
_chemical_formula_weight 346.89
_space_group_crystal_system monoclinic
_space_group_IT_number 14
_space_group_name_Hall '-P 2yn'
_space_group_name_H-M_alt 'P 1 21/n 1'
_atom_sites_solution_hydrogens mixed
_audit_creation_method SHELXL-2018/3
_audit_update_record
;
2018-10-30 deposited with the CCDC.	2020-03-06 downloaded from the CCDC.
;
_cell_angle_alpha 90
_cell_angle_beta 108.229(5)
_cell_angle_gamma 90
_cell_formula_units_Z 4
_cell_length_a 11.2697(7)
_cell_length_b 10.9408(8)
_cell_length_c 12.1483(9)
_cell_measurement_reflns_used 13266
_cell_measurement_temperature 296(2)
_cell_measurement_theta_max 29.11
_cell_measurement_theta_min 2.15
_cell_volume 1422.71(18)
_computing_cell_refinement X-AREA
_computing_data_collection 'X-AREA (Stoe & Cie, 2002)'
_computing_data_reduction 'X-RED32 (Stoe & Cie, 2002)'
_computing_molecular_graphics 'Ortep-3 for Windows (Farrugia, 2012)'
_computing_publication_material 'WinGX (Farrugia, 2012) and PLATON (Spek, 2009)'
_computing_structure_refinement 'SHELXL-2018/3 (Sheldrick, 2015)'
_computing_structure_solution 'SHELXT-2018/2 (Sheldrick, 2015)'
_diffrn_ambient_temperature 296(2)
_diffrn_detector_area_resol_mean 6.67
_diffrn_measured_fraction_theta_full 0.997
_diffrn_measured_fraction_theta_max 0.993
_diffrn_measurement_device_type 'STOE IPDS 2'
_diffrn_measurement_method 'rotation method, \w scan'
_diffrn_radiation_collimation '0.8 mm diameter, multiple pinhole'
_diffrn_radiation_monochromator 'plane graphite'
_diffrn_radiation_type MoK\a
_diffrn_radiation_wavelength 0.71073
_diffrn_reflns_av_R_equivalents 0.1020
_diffrn_reflns_av_unetI/netI 0.0844
_diffrn_reflns_Laue_measured_fraction_full 0.997
_diffrn_reflns_Laue_measured_fraction_max 0.993
_diffrn_reflns_limit_h_max 15
_diffrn_reflns_limit_h_min -15
_diffrn_reflns_limit_k_max 14
_diffrn_reflns_limit_k_min -14
_diffrn_reflns_limit_l_max 11
_diffrn_reflns_limit_l_min -16
_diffrn_reflns_number 10391
_diffrn_reflns_point_group_measured_fraction_full 0.997
_diffrn_reflns_point_group_measured_fraction_max 0.993
_diffrn_reflns_theta_full 25.242
_diffrn_reflns_theta_max 28.682
_diffrn_reflns_theta_min 2.565
_diffrn_source 'sealed X-ray tube, 12 x 0.4 mm long-fine focus'
_exptl_absorpt_coefficient_mu 1.690
_exptl_absorpt_correction_T_max 0.8895
_exptl_absorpt_correction_T_min 0.4561
_exptl_absorpt_correction_type integration
_exptl_absorpt_process_details 'X-RED32 (Stoe & Cie, 2002)'
_exptl_crystal_colour purple
_exptl_crystal_density_diffrn 1.620
_exptl_crystal_description plate
_exptl_crystal_F_000 716
_exptl_crystal_size_max 0.680
_exptl_crystal_size_mid 0.450
_exptl_crystal_size_min 0.080
_refine_diff_density_max 0.627
_refine_diff_density_min -0.540
_refine_diff_density_rms 0.078
_refine_ls_extinction_method none
_refine_ls_goodness_of_fit_ref 0.941
_refine_ls_hydrogen_treatment mixed
_refine_ls_matrix_type full
_refine_ls_number_parameters 206
_refine_ls_number_reflns 3644
_refine_ls_number_restraints 3
_refine_ls_restrained_S_all 0.941
_refine_ls_R_factor_all 0.0829
_refine_ls_R_factor_gt 0.0463
_refine_ls_shift/su_max 0.000
_refine_ls_shift/su_mean 0.000
_refine_ls_structure_factor_coef Fsqd
_refine_ls_weighting_details 'w=1/[\s^2^(Fo^2^)+(0.0550P)^2^] where P=(Fo^2^+2Fc^2^)/3'
_refine_ls_weighting_scheme calc
_refine_ls_wR_factor_gt 0.1067
_refine_ls_wR_factor_ref 0.1211
_reflns_Friedel_coverage 0.000
_reflns_number_gt 2374
_reflns_number_total 3644
_reflns_threshold_expression 'I > 2\s(I)'
_cod_data_source_file c9nj04455h2.cif
_cod_data_source_block namiko66
_cod_depositor_comments
;Adding full bibliography for 7059394--7059395.cif.

 Adding full bibliography for 7059394--7059395.cif.
;
_cod_original_sg_symbol_H-M 'P 21/n'
_cod_database_code 7059394
_shelx_shelxl_version_number 2018/3
_shelx_space_group_comment
;
The symmetry employed for this shelxl refinement is uniquely defined
by the following loop, which should always be used as a source of
symmetry information in preference to the above space-group names.
They are only intended as comments.
;
_shelx_estimated_absorpt_t_min 0.393
_shelx_estimated_absorpt_t_max 0.877

loop_
_space_group_symop_operation_xyz
'x, y, z'
'-x+1/2, y+1/2, -z+1/2'
'-x, -y, -z'
'x-1/2, -y-1/2, z-1/2'

loop_
_atom_site_label
_atom_site_type_symbol
_atom_site_fract_x
_atom_site_fract_y
_atom_site_fract_z
_atom_site_U_iso_or_equiv
_atom_site_adp_type
_atom_site_occupancy
_atom_site_site_symmetry_order
_atom_site_calc_flag
_atom_site_refinement_flags_posn
_atom_site_refinement_flags_adp
_atom_site_refinement_flags_occupancy
_atom_site_disorder_assembly
_atom_site_disorder_group
Cu1 Cu 0.53310(4) 0.22336(3) 0.49299(4) 0.04095(14) Uani 1 1 d . . . . .
S1 S 0.34329(9) 0.64991(8) 0.24513(10) 0.0543(3) Uani 1 1 d . . . . .
O1 O 0.4102(2) 0.1544(2) 0.5557(2) 0.0464(6) Uani 1 1 d . . . . .
O2 O 0.4844(4) 0.0505(4) 0.2989(4) 0.0969(13) Uani 1 1 d D . . . .
H2A H 0.419(4) 0.043(5) 0.241(4) 0.13(3) Uiso 1 1 d D . . . .
H2B H 0.518(6) -0.020(3) 0.315(6) 0.15(3) Uiso 1 1 d D . . . .
N1 N 0.2705(3) 0.4903(2) 0.3787(3) 0.0437(7) Uani 1 1 d . . . . .
N2 N 0.4528(3) 0.4403(2) 0.3498(3) 0.0435(7) Uani 1 1 d . . . . .
N3 N 0.4235(3) 0.3543(2) 0.4216(3) 0.0411(6) Uani 1 1 d . . . . .
N4 N 0.6719(3) 0.2954(3) 0.4434(4) 0.0463(7) Uani 1 1 d . . . . .
H4A H 0.641(4) 0.318(4) 0.379(4) 0.069(15) Uiso 1 1 d . . . . .
H4B H 0.706(5) 0.353(5) 0.489(5) 0.085(17) Uiso 1 1 d . . . . .
N5 N 0.6594(3) 0.0926(3) 0.5623(4) 0.0499(8) Uani 1 1 d . . . . .
H5A H 0.670(4) 0.083(5) 0.635(5) 0.075(16) Uiso 1 1 d . . . . .
H5B H 0.629(5) 0.031(5) 0.526(5) 0.10(2) Uiso 1 1 d . . . . .
C1 C 0.3064(3) 0.2058(3) 0.5625(3) 0.0426(8) Uani 1 1 d . . . . .
C2 C 0.2391(4) 0.1469(4) 0.6262(3) 0.0522(9) Uani 1 1 d . . . . .
H2 H 0.268079 0.072142 0.660699 0.063 Uiso 1 1 calc R U . . .
C3 C 0.1321(4) 0.1948(4) 0.6398(4) 0.0615(11) Uani 1 1 d . . . . .
H3 H 0.088960 0.151703 0.681175 0.074 Uiso 1 1 calc R U . . .
C4 C 0.0885(4) 0.3069(4) 0.5921(4) 0.0634(11) Uani 1 1 d . . . . .
H4 H 0.017913 0.341221 0.603876 0.076 Uiso 1 1 calc R U . . .
C5 C 0.1502(3) 0.3672(4) 0.5273(4) 0.0553(10) Uani 1 1 d . . . . .
H5 H 0.119775 0.442061 0.494129 0.066 Uiso 1 1 calc R U . . .
C6 C 0.2577(3) 0.3187(3) 0.5098(3) 0.0405(7) Uani 1 1 d . . . . .
C7 C 0.3167(3) 0.3868(3) 0.4371(3) 0.0393(7) Uani 1 1 d . . . . .
C8 C 0.3595(3) 0.5173(3) 0.3292(3) 0.0408(7) Uani 1 1 d . . . . .
C9 C 0.4852(4) 0.6465(4) 0.2072(4) 0.0587(10) Uani 1 1 d . . . . .
H9A H 0.555264 0.637225 0.276085 0.088 Uiso 1 1 calc R U . . .
H9B H 0.493418 0.721524 0.169148 0.088 Uiso 1 1 calc R U . . .
H9C H 0.482641 0.579065 0.155943 0.088 Uiso 1 1 calc R U . . .
C10 C 0.7638(3) 0.1997(4) 0.4450(4) 0.0524(9) Uani 1 1 d . . . . .
H10A H 0.841900 0.236103 0.443675 0.063 Uiso 1 1 calc R U . . .
H10B H 0.733044 0.146959 0.377906 0.063 Uiso 1 1 calc R U . . .
C11 C 0.7831(3) 0.1286(4) 0.5535(4) 0.0547(10) Uani 1 1 d . . . . .
H11A H 0.832546 0.056311 0.552552 0.066 Uiso 1 1 calc R U . . .
H11B H 0.827554 0.177925 0.619971 0.066 Uiso 1 1 calc R U . . .

loop_
_atom_site_aniso_label
_atom_site_aniso_U_11
_atom_site_aniso_U_22
_atom_site_aniso_U_33
_atom_site_aniso_U_23
_atom_site_aniso_U_13
_atom_site_aniso_U_12
Cu1 0.0360(2) 0.0336(2) 0.0548(3) 0.00671(19) 0.01630(16) 0.00195(17)
S1 0.0547(6) 0.0396(4) 0.0645(6) 0.0111(4) 0.0128(4) 0.0060(4)
O1 0.0416(13) 0.0415(12) 0.0583(15) 0.0090(11) 0.0186(11) -0.0013(10)
O2 0.063(2) 0.111(3) 0.114(3) 0.047(3) 0.024(2) -0.005(2)
N1 0.0388(14) 0.0349(13) 0.0554(18) -0.0034(13) 0.0120(13) 0.0011(11)
N2 0.0440(15) 0.0358(13) 0.0519(17) 0.0088(13) 0.0166(12) 0.0024(12)
N3 0.0394(14) 0.0362(13) 0.0495(16) 0.0038(12) 0.0162(12) 0.0015(11)
N4 0.0436(16) 0.0430(17) 0.0538(19) 0.0070(15) 0.0173(14) 0.0013(13)
N5 0.0454(17) 0.0448(17) 0.064(2) 0.0143(17) 0.0234(15) 0.0080(14)
C1 0.0385(17) 0.0432(17) 0.0448(18) -0.0048(14) 0.0111(13) -0.0100(14)
C2 0.056(2) 0.054(2) 0.049(2) -0.0013(17) 0.0206(17) -0.0120(17)
C3 0.054(2) 0.077(3) 0.060(2) -0.013(2) 0.0277(18) -0.020(2)
C4 0.050(2) 0.075(3) 0.074(3) -0.017(2) 0.0330(19) -0.006(2)
C5 0.048(2) 0.051(2) 0.071(3) -0.0126(19) 0.0244(18) 0.0004(17)
C6 0.0360(16) 0.0401(15) 0.0448(18) -0.0086(14) 0.0117(13) -0.0055(13)
C7 0.0340(16) 0.0336(14) 0.0481(19) -0.0053(14) 0.0097(13) -0.0019(13)
C8 0.0405(17) 0.0332(15) 0.0439(19) -0.0021(13) 0.0063(14) -0.0023(13)
C9 0.061(2) 0.050(2) 0.065(3) 0.0030(19) 0.0185(19) -0.0103(18)
C10 0.0451(19) 0.051(2) 0.064(2) 0.0048(18) 0.0218(17) 0.0062(16)
C11 0.0381(18) 0.054(2) 0.072(3) 0.0174(19) 0.0178(17) 0.0089(16)

loop_
_atom_type_symbol
_atom_type_description
_atom_type_scat_dispersion_real
_atom_type_scat_dispersion_imag
_atom_type_scat_source
C C 0.0033 0.0016 'International Tables Vol C Tables 4.2.6.8 and 6.1.1.4'
H H 0.0000 0.0000 'International Tables Vol C Tables 4.2.6.8 and 6.1.1.4'
Cu Cu 0.3201 1.2651 'International Tables Vol C Tables 4.2.6.8 and 6.1.1.4'
N N 0.0061 0.0033 'International Tables Vol C Tables 4.2.6.8 and 6.1.1.4'
O O 0.0106 0.0060 'International Tables Vol C Tables 4.2.6.8 and 6.1.1.4'
S S 0.1246 0.1234 'International Tables Vol C Tables 4.2.6.8 and 6.1.1.4'

loop_
_geom_angle_atom_site_label_1
_geom_angle_atom_site_label_2
_geom_angle_atom_site_label_3
_geom_angle
_geom_angle_site_symmetry_1
_geom_angle_site_symmetry_3
_geom_angle_publ_flag
N3 Cu1 O1 91.75(11) . . ?
N3 Cu1 N4 91.32(13) . . ?
O1 Cu1 N4 174.53(14) . . ?
N3 Cu1 N5 174.92(13) . . ?
O1 Cu1 N5 93.33(12) . . ?
N4 Cu1 N5 83.61(13) . . ?
C8 S1 C9 101.17(18) . . ?
C1 O1 Cu1 128.0(2) . . ?
H2A O2 H2B 108(3) . . ?
C7 N1 C8 101.5(3) . . ?
C8 N2 N3 102.8(3) . . ?
C7 N3 N2 108.2(3) . . ?
C7 N3 Cu1 128.5(3) . . ?
N2 N3 Cu1 123.0(2) . . ?
C10 N4 Cu1 109.3(2) . . ?
C10 N4 H4A 109(4) . . ?
Cu1 N4 H4A 106(4) . . ?
C10 N4 H4B 110(3) . . ?
Cu1 N4 H4B 110(4) . . ?
H4A N4 H4B 112(5) . . ?
C11 N5 Cu1 109.8(2) . . ?
C11 N5 H5A 106(3) . . ?
Cu1 N5 H5A 112(3) . . ?
C11 N5 H5B 115(4) . . ?
Cu1 N5 H5B 104(4) . . ?
H5A N5 H5B 110(5) . . ?
O1 C1 C2 118.7(3) . . ?
O1 C1 C6 124.5(3) . . ?
C2 C1 C6 116.8(3) . . ?
C3 C2 C1 122.6(4) . . ?
C3 C2 H2 118.7 . . ?
C1 C2 H2 118.7 . . ?
C2 C3 C4 120.1(4) . . ?
C2 C3 H3 120.0 . . ?
C4 C3 H3 120.0 . . ?
C5 C4 C3 119.3(4) . . ?
C5 C4 H4 120.3 . . ?
C3 C4 H4 120.3 . . ?
C4 C5 C6 121.6(4) . . ?
C4 C5 H5 119.2 . . ?
C6 C5 H5 119.2 . . ?
C5 C6 C1 119.5(4) . . ?
C5 C6 C7 118.5(3) . . ?
C1 C6 C7 122.0(3) . . ?
N3 C7 N1 111.6(3) . . ?
N3 C7 C6 123.6(3) . . ?
N1 C7 C6 124.8(3) . . ?
N2 C8 N1 116.0(3) . . ?
N2 C8 S1 125.2(3) . . ?
N1 C8 S1 118.9(2) . . ?
S1 C9 H9A 109.5 . . ?
S1 C9 H9B 109.5 . . ?
H9A C9 H9B 109.5 . . ?
S1 C9 H9C 109.5 . . ?
H9A C9 H9C 109.5 . . ?
H9B C9 H9C 109.5 . . ?
N4 C10 C11 106.9(3) . . ?
N4 C10 H10A 110.3 . . ?
C11 C10 H10A 110.3 . . ?
N4 C10 H10B 110.3 . . ?
C11 C10 H10B 110.3 . . ?
H10A C10 H10B 108.6 . . ?
N5 C11 C10 108.9(3) . . ?
N5 C11 H11A 109.9 . . ?
C10 C11 H11A 109.9 . . ?
N5 C11 H11B 109.9 . . ?
C10 C11 H11B 109.9 . . ?
H11A C11 H11B 108.3 . . ?

loop_
_geom_bond_atom_site_label_1
_geom_bond_atom_site_label_2
_geom_bond_distance
_geom_bond_site_symmetry_2
_geom_bond_publ_flag
Cu1 N3 1.913(3) . ?
Cu1 O1 1.931(3) . ?
Cu1 N4 2.005(3) . ?
Cu1 N5 2.008(3) . ?
S1 C8 1.751(3) . ?
S1 C9 1.798(5) . ?
O1 C1 1.324(4) . ?
O2 H2A 0.848(19) . ?
O2 H2B 0.855(19) . ?
N1 C7 1.352(4) . ?
N1 C8 1.354(5) . ?
N2 C8 1.309(4) . ?
N2 N3 1.391(4) . ?
N3 C7 1.325(4) . ?
N4 C10 1.469(5) . ?
N4 H4A 0.78(5) . ?
N4 H4B 0.85(5) . ?
N5 C11 1.484(5) . ?
N5 H5A 0.86(5) . ?
N5 H5B 0.82(6) . ?
C1 C2 1.399(5) . ?
C1 C6 1.419(5) . ?
C2 C3 1.371(6) . ?
C2 H2 0.9300 . ?
C3 C4 1.379(6) . ?
C3 H3 0.9300 . ?
C4 C5 1.372(6) . ?
C4 H4 0.9300 . ?
C5 C6 1.399(5) . ?
C5 H5 0.9300 . ?
C6 C7 1.464(5) . ?
C9 H9A 0.9600 . ?
C9 H9B 0.9600 . ?
C9 H9C 0.9600 . ?
C10 C11 1.488(6) . ?
C10 H10A 0.9700 . ?
C10 H10B 0.9700 . ?
C11 H11A 0.9700 . ?
C11 H11B 0.9700 . ?

loop_
_geom_hbond_atom_site_label_D
_geom_hbond_atom_site_label_H
_geom_hbond_atom_site_label_A
_geom_hbond_distance_DH
_geom_hbond_distance_HA
_geom_hbond_distance_DA
_geom_hbond_angle_DHA
_geom_hbond_site_symmetry_A
_geom_hbond_publ_flag
N4 H4A N2 0.78(5) 2.44(5) 2.854(4) 114(4) . yes
N5 H5B O1 0.82(6) 2.24(6) 3.044(5) 167(5) 3_656 yes
O2 H2A N1 0.848(19) 2.25(3) 3.076(5) 164(7) 2_545 yes
N4 H4B N1 0.85(5) 2.31(6) 3.117(5) 159(5) 3_666 yes
O2 H2B O1 0.855(19) 2.12(5) 2.871(5) 147(7) 3_656 yes
N5 H5A O2 0.86(5) 2.59(5) 3.103(5) 120(4) 3_656 yes

loop_
_geom_torsion_atom_site_label_1
_geom_torsion_atom_site_label_2
_geom_torsion_atom_site_label_3
_geom_torsion_atom_site_label_4
_geom_torsion
_geom_torsion_site_symmetry_1
_geom_torsion_site_symmetry_2
_geom_torsion_site_symmetry_3
_geom_torsion_site_symmetry_4
_geom_torsion_publ_flag
C8 N2 N3 C7 0.1(3) . . . . ?
C8 N2 N3 Cu1 -174.6(2) . . . . ?
Cu1 O1 C1 C2 -170.9(2) . . . . ?
Cu1 O1 C1 C6 8.7(5) . . . . ?
O1 C1 C2 C3 178.6(3) . . . . ?
C6 C1 C2 C3 -1.0(5) . . . . ?
C1 C2 C3 C4 -1.6(6) . . . . ?
C2 C3 C4 C5 2.7(6) . . . . ?
C3 C4 C5 C6 -1.1(6) . . . . ?
C4 C5 C6 C1 -1.5(6) . . . . ?
C4 C5 C6 C7 178.5(3) . . . . ?
O1 C1 C6 C5 -177.1(3) . . . . ?
C2 C1 C6 C5 2.5(5) . . . . ?
O1 C1 C6 C7 2.9(5) . . . . ?
C2 C1 C6 C7 -177.5(3) . . . . ?
N2 N3 C7 N1 0.6(4) . . . . ?
Cu1 N3 C7 N1 174.9(2) . . . . ?
N2 N3 C7 C6 -178.9(3) . . . . ?
Cu1 N3 C7 C6 -4.6(5) . . . . ?
C8 N1 C7 N3 -1.0(4) . . . . ?
C8 N1 C7 C6 178.4(3) . . . . ?
C5 C6 C7 N3 174.9(3) . . . . ?
C1 C6 C7 N3 -5.1(5) . . . . ?
C5 C6 C7 N1 -4.5(5) . . . . ?
C1 C6 C7 N1 175.5(3) . . . . ?
N3 N2 C8 N1 -0.8(4) . . . . ?
N3 N2 C8 S1 178.7(2) . . . . ?
C7 N1 C8 N2 1.2(4) . . . . ?
C7 N1 C8 S1 -178.4(2) . . . . ?
C9 S1 C8 N2 -2.1(3) . . . . ?
C9 S1 C8 N1 177.4(3) . . . . ?
Cu1 N4 C10 C11 -43.3(4) . . . . ?
Cu1 N5 C11 C10 -33.6(4) . . . . ?
N4 C10 C11 N5 50.3(4) . . . . ?
